data_9011900
loop_
_publ_author_name
'Simonov, M. A.'
'Egorov-Tismenko Y K'
'Yamnova, M. A.'
'Belokoneva, E. L.'
'Belov, N. V.'

_publ_section_title
;
 Crystal structure of natural monoclinic kurchatovite
 Ca2(Mg0.86Fe0.14)(Mg0.92Fe0.08)[B2O5]2
;
_journal_name_full 'Soviet Physics Doklady'
_journal_page_first 1125
_journal_page_last 1128
_journal_volume 25
_journal_year 1980
_chemical_formula_sum 'B2 Ca Fe0.11 Mg0.89 O5'
_chemical_name_mineral Clinokurchatovite
_space_group_IT_number 14
_symmetry_space_group_name_Hall '-P 2bc'
_symmetry_space_group_name_H-M 'P 1 1 21/b'
_cell_angle_alpha 90
_cell_angle_beta 90
_cell_angle_gamma 104.13
_cell_length_a 12.45
_cell_length_b 5.514
_cell_length_c 11.145
_cell_formula_units_Z 8
_cell_volume 741.948
_database_code_amcsd 0015608
_exptl_crystal_density_diffrn 3.034
_cod_original_formula_sum 'Ca (Mg.89 Fe.11) B2 O5'
_cod_database_code 9011900

loop_
_space_group_symop_operation_xyz
x,y,z
x,1/2+y,1/2-z
-x,1/2-y,1/2+z
-x,-y,-z

loop_
_atom_site_label
_atom_site_fract_x
_atom_site_fract_y
_atom_site_fract_z
_atom_site_occupancy
_atom_site_U_iso_or_equiv
Ca1 0.58981 0.93362 0.37295 1.00000 0.00760
Ca2 0.09302 0.46114 0.38168 1.00000 0.00798
Mg1 0.26278 0.51080 0.12778 0.86000 0.00393
Fe1 0.26278 0.51080 0.12778 0.14000 0.00393
Mg2 0.76430 0.00960 0.12796 0.92000 0.00355
Fe2 0.76430 0.00960 0.12796 0.08000 0.00355
B1 0.82720 0.03840 0.38330 1.00000 0.00735
B2 0.32630 0.52840 0.37580 1.00000 0.00760
B3 0.99130 0.36470 0.12430 1.00000 0.00798
B4 0.48920 0.84120 0.11990 1.00000 0.00760
O1 0.44220 0.55130 0.37210 1.00000 0.00950
O2 0.94330 0.07230 0.39020 1.00000 0.00899
O3 0.43070 0.61510 0.08170 1.00000 0.00861
O4 0.09530 0.41330 0.16960 1.00000 0.00963
O5 0.93380 0.13140 0.09320 1.00000 0.00874
O6 0.77500 0.17300 0.45550 1.00000 0.00925
O7 0.76900 0.86640 0.30470 1.00000 0.00861
O8 0.28220 0.67440 0.30230 1.00000 0.00849
O9 0.26050 0.35800 0.45030 1.00000 0.00874
O10 0.59560 0.88170 0.15920 1.00000 0.00937

loop_
_cod_related_entry_id
_cod_related_entry_database
_cod_related_entry_code
1 AMCSD 0015608
